data_7112204
loop_
_publ_author_name
'Wei Liu'
'Xin Bao'
'Ling-Ling Mao'
'Jiri Tucek'
'Radek Zboril'
'Jun-Liang Liu'
'Fu-Sheng Guo'
'Zhao-Ping Ni'
'Ming-Liang Tong'

_publ_section_title
;
 A chiral spin crossover metal-organic framework
;
_journal_name_full Chem.Commun.
_journal_page_first 4059
_journal_paper_doi 10.1039/C3CC48935C
_journal_volume 50
_journal_year 2014
_chemical_formula_sum 'C38 H28 Fe N10'
_chemical_formula_weight 680.55
_chemical_name_systematic
;
 ?
;
_space_group_IT_number 153
_symmetry_cell_setting trigonal
_symmetry_space_group_name_Hall 'P 32 2 (0 0 2)'
_symmetry_space_group_name_H-M 'P 32 1 2'
_atom_sites_solution_hydrogens geom
_atom_sites_solution_primary direct
_atom_sites_solution_secondary difmap
_audit_creation_method SHELXL-97
_cell_angle_alpha 90.00
_cell_angle_beta 90.00
_cell_angle_gamma 120.00
_cell_formula_units_Z 3
_cell_length_a 11.0431(10)
_cell_length_b 11.0431(10)
_cell_length_c 25.478(5)
_cell_measurement_temperature 293(2)
_cell_volume 2690.8(6)
_computing_structure_refinement 'SHELXL-97 (Sheldrick, 1997)'
_computing_structure_solution 'SHELXS-97 (Sheldrick, 1990)'
_diffrn_ambient_temperature 293(2)
_diffrn_measured_fraction_theta_full 0.994
_diffrn_measured_fraction_theta_max 0.994
_diffrn_radiation_monochromator graphite
_diffrn_radiation_source 'fine-focus sealed tube'
_diffrn_radiation_type MoK\a
_diffrn_radiation_wavelength 0.71073
_diffrn_reflns_av_R_equivalents 0.1147
_diffrn_reflns_av_sigmaI/netI 0.1372
_diffrn_reflns_limit_h_max 7
_diffrn_reflns_limit_h_min -13
_diffrn_reflns_limit_k_max 13
_diffrn_reflns_limit_k_min -10
_diffrn_reflns_limit_l_max 31
_diffrn_reflns_limit_l_min -21
_diffrn_reflns_number 8370
_diffrn_reflns_theta_full 26.00
_diffrn_reflns_theta_max 26.00
_diffrn_reflns_theta_min 3.21
_exptl_absorpt_coefficient_mu 0.462
_exptl_absorpt_correction_T_max 0.9133
_exptl_absorpt_correction_T_min 0.8369
_exptl_absorpt_correction_type multi-scan
_exptl_crystal_colour 'dark red'
_exptl_crystal_density_diffrn 1.260
_exptl_crystal_density_method 'not measured'
_exptl_crystal_description block
_exptl_crystal_F_000 1056
_exptl_crystal_size_max 0.40
_exptl_crystal_size_mid 0.30
_exptl_crystal_size_min 0.20
_platon_squeeze_details
;
;
_refine_diff_density_max 0.313
_refine_diff_density_min -0.432
_refine_diff_density_rms 0.069
_refine_ls_abs_structure_details 'Flack H D (1983), Acta Cryst. A39, 876-881'
_refine_ls_abs_structure_Flack 0.08(5)
_refine_ls_extinction_method none
_refine_ls_goodness_of_fit_ref 1.079
_refine_ls_hydrogen_treatment constr
_refine_ls_matrix_type full
_refine_ls_number_parameters 243
_refine_ls_number_reflns 3432
_refine_ls_number_restraints 0
_refine_ls_restrained_S_all 1.079
_refine_ls_R_factor_all 0.1051
_refine_ls_R_factor_gt 0.0798
_refine_ls_shift/su_max 0.000
_refine_ls_shift/su_mean 0.000
_refine_ls_structure_factor_coef Fsqd
_refine_ls_weighting_details 'calc w=1/[\s^2^(Fo^2^)+(0.1109P)^2^+0.0000P] where P=(Fo^2^+2Fc^2^)/3'
_refine_ls_weighting_scheme calc
_refine_ls_wR_factor_gt 0.1960
_refine_ls_wR_factor_ref 0.2209
_reflns_number_gt 2399
_reflns_number_total 3432
_reflns_threshold_expression >2sigma(I)
_cod_data_source_file c3cc48935c2.cif
_cod_data_source_block P3212_293K
_cod_original_sg_symbol_H-M P3(2)12
_cod_database_code 7112204

loop_
_symmetry_equiv_pos_as_xyz
'x, y, z'
'-y, x-y, z+2/3'
'-x+y, -x, z+1/3'
'-y, -x, -z+1/3'
'-x+y, y, -z+2/3'
'x, x-y, -z'

loop_
_atom_site_label
_atom_site_type_symbol
_atom_site_fract_x
_atom_site_fract_y
_atom_site_fract_z
_atom_site_U_iso_or_equiv
_atom_site_adp_type
_atom_site_occupancy
_atom_site_symmetry_multiplicity
_atom_site_calc_flag
_atom_site_refinement_flags
_atom_site_disorder_assembly
_atom_site_disorder_group
Fe1 Fe 0.89766(11) -0.05117(6) 0.0000 0.0298(3) Uani 1 2 d S . .
N1 N 0.7345(6) -0.0581(7) -0.04704(19) 0.0427(12) Uani 1 1 d . . .
N2 N 0.8699(6) 0.1054(6) 0.03116(18) 0.0434(13) Uani 1 1 d . A .
N3 N 0.9303(7) 0.2003(6) 0.0706(2) 0.0534(17) Uani 1 1 d . A .
N4 N 0.7461(8) 0.2164(7) 0.0364(2) 0.0621(19) Uani 1 1 d . A .
N5 N 1.0296(5) 0.9482(6) 0.28050(18) 0.0400(11) Uani 1 1 d . . .
C6 C 0.5372(19) 0.132(2) -0.0473(8) 0.062(4) Uani 0.50 1 d P A 1
H6A H 0.5975 0.2104 -0.0692 0.093 Uiso 0.50 1 calc PR A 1
H6B H 0.5525 0.1607 -0.0112 0.093 Uiso 0.50 1 calc PR A 1
H6C H 0.4415 0.1003 -0.0564 0.093 Uiso 0.50 1 calc PR A 1
C13 C 0.907(3) 0.601(3) 0.1238(11) 0.068(7) Uani 0.50 1 d P A 1
H13A H 0.8991 0.6754 0.1110 0.082 Uiso 0.50 1 calc PR A 1
C14 C 0.879(2) 0.491(2) 0.0895(7) 0.066(5) Uani 0.50 1 d P A 1
H14A H 0.8575 0.4955 0.0545 0.079 Uiso 0.50 1 calc PR A 1
C16 C 0.9609(15) 0.8430(13) 0.1991(6) 0.038(2) Uani 0.50 1 d P A 1
H16A H 0.9334 0.8485 0.1651 0.046 Uiso 0.50 1 calc PR A 1
C17 C 0.9852(15) 0.9485(16) 0.2334(6) 0.043(2) Uani 0.50 1 d P A 1
H17A H 0.9698 1.0204 0.2229 0.051 Uiso 0.50 1 calc PR A 1
C18 C 1.049(2) 0.8414(16) 0.2981(6) 0.051(3) Uani 0.50 1 d P A 1
H18A H 1.0838 0.8460 0.3318 0.061 Uiso 0.50 1 calc PR A 1
C19 C 1.0173(16) 0.7279(17) 0.2668(6) 0.053(3) Uani 0.50 1 d P A 1
H19A H 1.0228 0.6531 0.2809 0.063 Uiso 0.50 1 calc PR A 1
C6' C 0.4718(19) 0.080(2) -0.0252(7) 0.062(4) Uani 0.50 1 d P A 2
H6'A H 0.4062 0.0093 -0.0018 0.093 Uiso 0.50 1 calc PR A 2
H6'B H 0.4221 0.1012 -0.0510 0.093 Uiso 0.50 1 calc PR A 2
H6'C H 0.5325 0.1625 -0.0056 0.093 Uiso 0.50 1 calc PR A 2
C13' C 0.839(3) 0.570(3) 0.1401(11) 0.068(7) Uani 0.50 1 d P A 2
H13B H 0.7938 0.6217 0.1383 0.082 Uiso 0.50 1 calc PR A 2
C14' C 0.801(3) 0.456(2) 0.1064(7) 0.066(5) Uani 0.50 1 d P A 2
H14B H 0.7263 0.4273 0.0835 0.079 Uiso 0.50 1 calc PR A 2
C16' C 0.9003(16) 0.7755(12) 0.2095(6) 0.038(2) Uani 0.50 1 d P A 2
H16B H 0.8323 0.7465 0.1835 0.046 Uiso 0.50 1 calc PR A 2
C17' C 0.9181(16) 0.8776(13) 0.2443(6) 0.043(2) Uani 0.50 1 d P A 2
H17B H 0.8498 0.9035 0.2441 0.051 Uiso 0.50 1 calc PR A 2
C18' C 1.121(2) 0.8971(17) 0.2751(6) 0.051(3) Uani 0.50 1 d P A 2
H18B H 1.2018 0.9400 0.2953 0.061 Uiso 0.50 1 calc PR A 2
C19' C 1.1038(17) 0.7867(17) 0.2421(6) 0.053(3) Uani 0.50 1 d P A 2
H19B H 1.1701 0.7585 0.2396 0.063 Uiso 0.50 1 calc PR A 2
C1 C 0.6772(9) -0.1447(8) -0.0881(3) 0.060(2) Uani 1 1 d . . .
H1A H 0.7153 -0.1986 -0.0995 0.072 Uiso 1 1 calc R . .
C2 C 0.5595(13) -0.1545(10) -0.1142(3) 0.083(3) Uani 1 1 d . . .
H2A H 0.5181 -0.2156 -0.1422 0.099 Uiso 1 1 calc R . .
C3 C 0.5085(12) -0.0722(10) -0.0972(4) 0.094(4) Uani 1 1 d . A .
H3A H 0.4313 -0.0776 -0.1142 0.113 Uiso 1 1 calc R . .
C4 C 0.5675(12) 0.0200(10) -0.0553(4) 0.084(3) Uani 1 1 d . . .
C5 C 0.6809(8) 0.0221(7) -0.0316(3) 0.0482(17) Uani 1 1 d . A .
C7 C 0.7618(7) 0.1166(7) 0.0126(2) 0.0427(14) Uani 1 1 d . . .
C8 C 0.8511(9) 0.2627(7) 0.0730(3) 0.055(2) Uani 1 1 d . . .
C9 C 0.8832(11) 0.3806(8) 0.1080(3) 0.068(3) Uani 1 1 d . A .
C10 C 0.9557(11) 0.3972(10) 0.1538(4) 0.076(3) Uani 1 1 d . . .
H10A H 0.9832 0.3328 0.1626 0.091 Uiso 1 1 calc R A .
C11 C 0.9885(11) 0.5089(9) 0.1870(3) 0.074(3) Uani 1 1 d . A .
H11A H 1.0396 0.5186 0.2172 0.089 Uiso 1 1 calc R . .
C12 C 0.9480(11) 0.6059(9) 0.1767(3) 0.069(3) Uani 1 1 d . . .
C15 C 0.9759(8) 0.7218(7) 0.2128(3) 0.0485(17) Uani 1 1 d . A .

loop_
_atom_site_aniso_label
_atom_site_aniso_U_11
_atom_site_aniso_U_22
_atom_site_aniso_U_33
_atom_site_aniso_U_23
_atom_site_aniso_U_13
_atom_site_aniso_U_12
Fe1 0.0332(6) 0.0316(4) 0.0252(5) -0.0018(4) 0.000 0.0166(3)
N1 0.063(4) 0.033(2) 0.031(2) -0.007(2) -0.004(2) 0.023(3)
N2 0.063(4) 0.040(3) 0.030(2) -0.006(2) -0.012(2) 0.028(3)
N3 0.083(5) 0.037(3) 0.044(3) -0.013(2) -0.022(3) 0.032(3)
N4 0.101(5) 0.059(4) 0.049(4) -0.019(3) -0.029(4) 0.057(4)
N5 0.045(3) 0.039(2) 0.039(2) 0.004(2) 0.002(2) 0.024(3)
C6 0.063(10) 0.090(12) 0.066(11) -0.014(7) -0.012(6) 0.063(10)
C13 0.104(19) 0.061(12) 0.073(15) -0.030(10) -0.042(12) 0.067(15)
C14 0.118(16) 0.081(10) 0.039(8) -0.023(7) -0.014(8) 0.080(13)
C16 0.047(7) 0.023(6) 0.047(5) -0.014(5) -0.017(5) 0.019(5)
C17 0.051(8) 0.037(7) 0.056(6) -0.015(6) -0.010(6) 0.033(6)
C18 0.080(9) 0.050(7) 0.045(7) -0.010(5) -0.010(5) 0.050(7)
C19 0.069(8) 0.063(7) 0.048(7) -0.013(5) -0.014(5) 0.049(7)
C6' 0.063(10) 0.090(12) 0.066(11) -0.014(7) -0.012(6) 0.063(10)
C13' 0.104(19) 0.061(12) 0.073(15) -0.030(10) -0.042(12) 0.067(15)
C14' 0.118(16) 0.081(10) 0.039(8) -0.023(7) -0.014(8) 0.080(13)
C16' 0.047(7) 0.023(6) 0.047(5) -0.014(5) -0.017(5) 0.019(5)
C17' 0.051(8) 0.037(7) 0.056(6) -0.015(6) -0.010(6) 0.033(6)
C18' 0.080(9) 0.050(7) 0.045(7) -0.010(5) -0.010(5) 0.050(7)
C19' 0.069(8) 0.063(7) 0.048(7) -0.013(5) -0.014(5) 0.049(7)
C1 0.072(5) 0.050(4) 0.039(4) -0.016(3) -0.006(3) 0.017(4)
C2 0.138(9) 0.068(6) 0.050(5) -0.031(4) -0.045(5) 0.058(6)
C3 0.140(9) 0.073(6) 0.091(7) -0.042(6) -0.082(7) 0.070(7)
C4 0.124(8) 0.071(6) 0.076(6) -0.026(5) -0.061(6) 0.063(6)
C5 0.068(5) 0.043(4) 0.034(3) -0.001(3) -0.020(3) 0.028(3)
C7 0.058(4) 0.033(3) 0.039(3) -0.011(3) -0.017(3) 0.024(3)
C8 0.080(5) 0.039(4) 0.048(4) -0.014(3) -0.026(4) 0.030(4)
C9 0.118(7) 0.039(4) 0.061(4) -0.022(3) -0.031(5) 0.050(5)
C10 0.119(8) 0.079(6) 0.066(5) -0.031(4) -0.045(5) 0.078(6)
C11 0.115(7) 0.078(6) 0.064(5) -0.033(4) -0.045(5) 0.075(6)
C12 0.122(8) 0.077(6) 0.041(4) -0.023(4) -0.037(4) 0.075(6)
C15 0.069(4) 0.044(4) 0.045(4) -0.014(3) -0.024(3) 0.038(4)

loop_
_atom_type_symbol
_atom_type_description
_atom_type_scat_dispersion_real
_atom_type_scat_dispersion_imag
_atom_type_scat_source
C C 0.0033 0.0016 'International Tables Vol C Tables 4.2.6.8 and 6.1.1.4'
H H 0.0000 0.0000 'International Tables Vol C Tables 4.2.6.8 and 6.1.1.4'
N N 0.0061 0.0033 'International Tables Vol C Tables 4.2.6.8 and 6.1.1.4'
Fe Fe 0.3463 0.8444 'International Tables Vol C Tables 4.2.6.8 and 6.1.1.4'

loop_
_geom_angle_atom_site_label_1
_geom_angle_atom_site_label_2
_geom_angle_atom_site_label_3
_geom_angle
_geom_angle_site_symmetry_1
_geom_angle_site_symmetry_3
N2 Fe1 N2 165.2(3) . 6_545
N2 Fe1 N5 94.1(2) . 2_754
N2 Fe1 N5 96.37(19) 6_545 2_754
N2 Fe1 N5 96.37(19) . 4_765
N2 Fe1 N5 94.1(2) 6_545 4_765
N5 Fe1 N5 90.2(3) 2_754 4_765
N2 Fe1 N1 76.6(2) . .
N2 Fe1 N1 92.5(2) 6_545 .
N5 Fe1 N1 92.34(19) 2_754 .
N5 Fe1 N1 172.72(19) 4_765 .
N2 Fe1 N1 92.5(2) . 6_545
N2 Fe1 N1 76.6(2) 6_545 6_545
N5 Fe1 N1 172.72(19) 2_754 6_545
N5 Fe1 N1 92.34(19) 4_765 6_545
N1 Fe1 N1 86.0(3) . 6_545
C1 N1 C5 119.4(6) . .
C1 N1 Fe1 123.5(6) . .
C5 N1 Fe1 117.0(4) . .
C7 N2 N3 107.7(5) . .
C7 N2 Fe1 116.9(4) . .
N3 N2 Fe1 135.2(4) . .
C8 N3 N2 103.4(5) . .
C7 N4 C8 100.4(6) . .
C17 N5 C18 121.8(10) . .
C17 N5 C18' 105.2(9) . .
C18 N5 C18' 39.4(9) . .
C17 N5 C17' 34.4(8) . .
C18 N5 C17' 101.9(10) . .
C18' N5 C17' 108.7(9) . .
C17 N5 Fe1 118.9(7) . 3_775
C18 N5 Fe1 119.0(7) . 3_775
C18' N5 Fe1 125.9(7) . 3_775
C17' N5 Fe1 125.5(6) . 3_775
C4 C6 H6A 109.5 . .
C4 C6 H6B 109.5 . .
H6A C6 H6B 109.5 . .
C4 C6 H6C 109.5 . .
H6A C6 H6C 109.5 . .
H6B C6 H6C 109.5 . .
C14 C13 C12 124(2) . .
C14 C13 H13A 118.0 . .
C12 C13 H13A 118.0 . .
C9 C14 C13 118.6(17) . .
C9 C14 H14A 120.7 . .
C13 C14 H14A 120.7 . .
C17 C16 C15 123.9(13) . .
C17 C16 H16A 118.1 . .
C15 C16 H16A 118.1 . .
N5 C17 C16 120.1(13) . .
N5 C17 H17A 120.0 . .
C16 C17 H17A 120.0 . .
N5 C18 C19 121.0(13) . .
N5 C18 H18A 119.5 . .
C19 C18 H18A 119.5 . .
C18 C19 C15 121.7(12) . .
C18 C19 H19A 119.1 . .
C15 C19 H19A 119.1 . .
C4 C6' H6'A 109.5 . .
C4 C6' H6'B 109.5 . .
H6'A C6' H6'B 109.5 . .
C4 C6' H6'C 109.5 . .
H6'A C6' H6'C 109.5 . .
H6'B C6' H6'C 109.5 . .
C14' C13' C12 119.1(19) . .
C14' C13' H13B 120.5 . .
C12 C13' H13B 120.5 . .
C13' C14' C9 119.1(18) . .
C13' C14' H14B 120.4 . .
C9 C14' H14B 120.4 . .
C15 C16' C17' 119.6(13) . .
C15 C16' H16B 120.2 . .
C17' C16' H16B 120.2 . .
C16' C17' N5 126.9(12) . .
C16' C17' H17B 116.5 . .
N5 C17' H17B 116.5 . .
N5 C18' C19' 126.8(14) . .
N5 C18' H18B 116.6 . .
C19' C18' H18B 116.6 . .
C18' C19' C15 114.5(12) . .
C18' C19' H19B 122.8 . .
C15 C19' H19B 122.8 . .
N1 C1 C2 120.5(8) . .
N1 C1 H1A 119.8 . .
C2 C1 H1A 119.8 . .
C3 C2 C1 118.2(7) . .
C3 C2 H2A 120.9 . .
C1 C2 H2A 120.9 . .
C2 C3 C4 122.3(9) . .
C2 C3 H3A 118.8 . .
C4 C3 H3A 118.8 . .
C5 C4 C3 115.9(9) . .
C5 C4 C6 121.3(10) . .
C3 C4 C6 120.5(10) . .
C5 C4 C6' 122.4(9) . .
C3 C4 C6' 118.6(11) . .
C6 C4 C6' 31.1(10) . .
N1 C5 C4 123.7(7) . .
N1 C5 C7 112.0(6) . .
C4 C5 C7 124.3(7) . .
N4 C7 N2 113.6(5) . .
N4 C7 C5 129.6(6) . .
N2 C7 C5 116.7(6) . .
N3 C8 N4 114.8(6) . .
N3 C8 C9 123.1(7) . .
N4 C8 C9 121.8(7) . .
C14 C9 C10 117.6(10) . .
C14 C9 C8 119.6(9) . .
C10 C9 C8 120.1(7) . .
C14 C9 C14' 34.6(11) . .
C10 C9 C14' 114.8(9) . .
C8 C9 C14' 121.9(10) . .
C9 C10 C11 120.8(7) . .
C9 C10 H10A 119.6 . .
C11 C10 H10A 119.6 . .
C12 C11 C10 122.3(7) . .
C12 C11 H11A 118.8 . .
C10 C11 H11A 118.8 . .
C11 C12 C13' 118.0(13) . .
C11 C12 C13 111.9(11) . .
C13' C12 C13 31.7(13) . .
C11 C12 C15 123.1(7) . .
C13' C12 C15 115.7(12) . .
C13 C12 C15 123.5(12) . .
C16' C15 C19' 121.7(10) . .
C16' C15 C19 108.4(10) . .
C19' C15 C19 43.0(9) . .
C16' C15 C16 31.0(8) . .
C19' C15 C16 101.5(9) . .
C19 C15 C16 111.3(9) . .
C16' C15 C12 118.0(8) . .
C19' C15 C12 118.9(8) . .
C19 C15 C12 124.0(8) . .
C16 C15 C12 124.7(8) . .

loop_
_geom_bond_atom_site_label_1
_geom_bond_atom_site_label_2
_geom_bond_distance
_geom_bond_site_symmetry_2
Fe1 N2 2.060(5) .
Fe1 N2 2.060(5) 6_545
Fe1 N5 2.089(5) 2_754
Fe1 N5 2.089(5) 4_765
Fe1 N1 2.134(5) .
Fe1 N1 2.134(5) 6_545
N1 C1 1.343(9) .
N1 C5 1.346(9) .
N2 C7 1.346(8) .
N2 N3 1.361(7) .
N3 C8 1.358(10) .
N4 C7 1.343(9) .
N4 C8 1.372(9) .
N5 C17 1.297(15) .
N5 C18 1.374(14) .
N5 C18' 1.386(16) .
N5 C17' 1.421(15) .
N5 Fe1 2.089(5) 3_775
C6 C4 1.452(19) .
C6 H6A 0.9600 .
C6 H6B 0.9600 .
C6 H6C 0.9600 .
C13 C14 1.39(3) .
C13 C12 1.41(3) .
C13 H13A 0.9300 .
C14 C9 1.33(2) .
C14 H14A 0.9300 .
C16 C17 1.372(19) .
C16 C15 1.471(15) .
C16 H16A 0.9300 .
C17 H17A 0.9300 .
C18 C19 1.376(19) .
C18 H18A 0.9300 .
C19 C15 1.441(16) .
C19 H19A 0.9300 .
C6' C4 1.684(19) .
C6' H6'A 0.9600 .
C6' H6'B 0.9600 .
C6' H6'C 0.9600 .
C13' C14' 1.40(3) .
C13' C12 1.41(3) .
C13' H13B 0.9300 .
C14' C9 1.507(19) .
C14' H14B 0.9300 .
C16' C15 1.245(15) .
C16' C17' 1.369(18) .
C16' H16B 0.9300 .
C17' H17B 0.9300 .
C18' C19' 1.41(2) .
C18' H18B 0.9300 .
C19' C15 1.433(16) .
C19' H19B 0.9300 .
C1 C2 1.415(14) .
C1 H1A 0.9300 .
C2 C3 1.356(14) .
C2 H2A 0.9300 .
C3 C4 1.393(12) .
C3 H3A 0.9300 .
C4 C5 1.379(11) .
C5 C7 1.491(9) .
C8 C9 1.469(9) .
C9 C10 1.374(11) .
C10 C11 1.385(11) .
C10 H10A 0.9300 .
C11 C12 1.377(10) .
C11 H11A 0.9300 .
C12 C15 1.479(10) .

loop_
_geom_torsion_atom_site_label_1
_geom_torsion_atom_site_label_2
_geom_torsion_atom_site_label_3
_geom_torsion_atom_site_label_4
_geom_torsion
_geom_torsion_site_symmetry_1
N2 Fe1 N1 C1 177.0(6) .
N2 Fe1 N1 C1 -13.1(6) 6_545
N5 Fe1 N1 C1 83.3(6) 2_754
N5 Fe1 N1 C1 -166.5(17) 4_765
N1 Fe1 N1 C1 -89.6(6) 6_545
N2 Fe1 N1 C5 -8.1(5) .
N2 Fe1 N1 C5 161.8(5) 6_545
N5 Fe1 N1 C5 -101.7(5) 2_754
N5 Fe1 N1 C5 8(2) 4_765
N1 Fe1 N1 C5 85.4(5) 6_545
N2 Fe1 N2 C7 -36.6(5) 6_545
N5 Fe1 N2 C7 98.2(5) 2_754
N5 Fe1 N2 C7 -171.2(5) 4_765
N1 Fe1 N2 C7 6.7(5) .
N1 Fe1 N2 C7 -78.6(5) 6_545
N2 Fe1 N2 N3 137.5(7) 6_545
N5 Fe1 N2 N3 -87.7(7) 2_754
N5 Fe1 N2 N3 2.9(7) 4_765
N1 Fe1 N2 N3 -179.2(7) .
N1 Fe1 N2 N3 95.5(7) 6_545
C7 N2 N3 C8 0.3(8) .
Fe1 N2 N3 C8 -174.2(5) .
C12 C13 C14 C9 4(4) .
C18 N5 C17 C16 -2(2) .
C18' N5 C17 C16 37.0(17) .
C17' N5 C17 C16 -63.9(17) .
Fe1 N5 C17 C16 -175.5(10) 3_775
C15 C16 C17 N5 3(2) .
C17 N5 C18 C19 -2(2) .
C18' N5 C18 C19 -76.6(19) .
C17' N5 C18 C19 28.4(19) .
Fe1 N5 C18 C19 171.0(13) 3_775
N5 C18 C19 C15 6(3) .
C12 C13' C14' C9 -4(3) .
C15 C16' C17' N5 10(2) .
C17 N5 C17' C16' 90(2) .
C18 N5 C17' C16' -40.1(18) .
C18' N5 C17' C16' 0.2(19) .
Fe1 N5 C17' C16' -179.4(11) 3_775
C17 N5 C18' C19' -40.0(19) .
C18 N5 C18' C19' 82(2) .
C17' N5 C18' C19' -4(2) .
Fe1 N5 C18' C19' 175.5(12) 3_775
N5 C18' C19' C15 -1(2) .
C5 N1 C1 C2 -1.6(11) .
Fe1 N1 C1 C2 173.2(7) .
N1 C1 C2 C3 1.3(14) .
C1 C2 C3 C4 -0.3(18) .
C2 C3 C4 C5 -0.5(18) .
C2 C3 C4 C6 162.8(14) .
C2 C3 C4 C6' -161.4(13) .
C1 N1 C5 C4 0.8(12) .
Fe1 N1 C5 C4 -174.4(7) .
C1 N1 C5 C7 -177.0(6) .
Fe1 N1 C5 C7 7.9(8) .
C3 C4 C5 N1 0.3(15) .
C6 C4 C5 N1 -162.9(12) .
C6' C4 C5 N1 160.3(11) .
C3 C4 C5 C7 177.8(9) .
C6 C4 C5 C7 14.7(17) .
C6' C4 C5 C7 -22.1(16) .
C8 N4 C7 N2 -2.2(8) .
C8 N4 C7 C5 179.9(8) .
N3 N2 C7 N4 1.3(8) .
Fe1 N2 C7 N4 177.0(5) .
N3 N2 C7 C5 179.5(6) .
Fe1 N2 C7 C5 -4.8(8) .
N1 C5 C7 N4 175.7(7) .
C4 C5 C7 N4 -2.0(14) .
N1 C5 C7 N2 -2.1(9) .
C4 C5 C7 N2 -179.9(8) .
N2 N3 C8 N4 -1.8(9) .
N2 N3 C8 C9 -175.7(7) .
C7 N4 C8 N3 2.5(9) .
C7 N4 C8 C9 176.5(8) .
C13 C14 C9 C10 -20(3) .
C13 C14 C9 C8 178.9(16) .
C13 C14 C9 C14' 75(2) .
N3 C8 C9 C14 134.1(14) .
N4 C8 C9 C14 -39.5(18) .
N3 C8 C9 C10 -26.7(15) .
N4 C8 C9 C10 159.7(10) .
N3 C8 C9 C14' 174.5(12) .
N4 C8 C9 C14' 0.9(16) .
C13' C14' C9 C14 -81(3) .
C13' C14' C9 C10 22(3) .
C13' C14' C9 C8 -178.4(17) .
C14 C9 C10 C11 17.9(19) .
C8 C9 C10 C11 179.1(10) .
C14' C9 C10 C11 -20.7(19) .
C9 C10 C11 C12 1.5(18) .
C10 C11 C12 C13' 17.9(19) .
C10 C11 C12 C13 -17(2) .
C10 C11 C12 C15 176.9(10) .
C14' C13' C12 C11 -16(3) .
C14' C13' C12 C13 71(3) .
C14' C13' C12 C15 -176.3(18) .
C14 C13 C12 C11 14(3) .
C14 C13 C12 C13' -94(5) .
C14 C13 C12 C15 -179.1(18) .
C17' C16' C15 C19' -17(2) .
C17' C16' C15 C19 28.6(18) .
C17' C16' C15 C16 -72.2(19) .
C17' C16' C15 C12 176.3(12) .
C18' C19' C15 C16' 13(2) .
C18' C19' C15 C19 -70.5(15) .
C18' C19' C15 C16 38.4(16) .
C18' C19' C15 C12 179.4(11) .
C18 C19 C15 C16' -38.0(19) .
C18 C19 C15 C19' 79.0(19) .
C18 C19 C15 C16 -5(2) .
C18 C19 C15 C12 176.6(14) .
C17 C16 C15 C16' 91(2) .
C17 C16 C15 C19' -43.1(17) .
C17 C16 C15 C19 0.7(18) .
C17 C16 C15 C12 179.0(12) .
C11 C12 C15 C16' -157.4(12) .
C13' C12 C15 C16' 2.1(18) .
C13 C12 C15 C16' 37.7(19) .
C11 C12 C15 C19' 35.5(16) .
C13' C12 C15 C19' -165.0(15) .
C13 C12 C15 C19' -129.4(17) .
C11 C12 C15 C19 -15.1(17) .
C13' C12 C15 C19 144.4(15) .
C13 C12 C15 C19 180.0(16) .
C11 C12 C15 C16 166.9(11) .
C13' C12 C15 C16 -33.6(19) .
C13 C12 C15 C16 2(2) .

loop_
_platon_squeeze_void_nr
_platon_squeeze_void_average_x
_platon_squeeze_void_average_y
_platon_squeeze_void_average_z
_platon_squeeze_void_volume
_platon_squeeze_void_count_electrons
_platon_squeeze_void_content
1 0.249 0.624 0.000 112 15 ' '
2 0.376 0.751 0.333 111 15 ' '
3 0.376 0.624 0.667 111 15 ' '
4 0.286 0.573 0.833 6 0 ' '
5 0.286 0.713 0.167 6 0 ' '
6 0.427 0.713 0.500 6 0 ' '
